data_2000014
loop_
_publ_author_name
'Jin, Song'
'Popp, Friedrich'
'Boettcher, Shannon W.'
'Yuan, Min'
'Oertel, Catherine M.'
'DiSalvo, Francis J.'

_publ_section_title
;
 Synthesis, characterization and properties of
 Mo6S8(4-tert-butylpyridine)6 and related M6S8L6 cluster complexes (M =
 Mo, W)
;
_journal_issue 16
_journal_name_full 'Journal of the Chemical Society, Dalton Transactions'
_journal_page_first 3096
_journal_paper_doi 10.1039/b202246j
_journal_year 2002
_chemical_formula_moiety 'Mo6 S8 (CH5N)6'
_chemical_formula_sum 'C6 H30 Mo6 N6 S8'
_chemical_formula_weight 1018.48
_chemical_name_common 'molybdenum sulfide cluster with'
_chemical_name_systematic
; 
octakis(mu!3$-sulfido)-hexakis(methylamine) 
-hexa-molybdenum 
;
_space_group_IT_number 2
_symmetry_cell_setting triclinic
_symmetry_space_group_name_Hall '-P 1'
_symmetry_space_group_name_H-M 'P -1'
_atom_sites_solution_hydrogens geom
_atom_sites_solution_primary direct
_atom_sites_solution_secondary difmap
_audit_creation_method SHELXL-97
_cell_angle_alpha 116.821(2)
_cell_angle_beta 103.418(2)
_cell_angle_gamma 106.402(2)
_cell_formula_units_Z 1
_cell_length_a 9.0965(10)
_cell_length_b 9.1746(10)
_cell_length_c 9.5609(10)
_cell_measurement_temperature 173(2)
_cell_volume 619.97(12)
_computing_cell_refinement 'Bruker SAINT'
_computing_data_collection 'BRUKER SMART'
_computing_data_reduction SHELXTL
_computing_molecular_graphics SHELXTL
_computing_publication_material SHELXTL
_computing_structure_refinement 'SHELXL-97 (Sheldrick, 1997)'
_computing_structure_solution 'SHELXS-97 (Sheldrick, 1990)'
_diffrn_ambient_temperature 173(2)
_diffrn_measured_fraction_theta_full 0.973
_diffrn_measured_fraction_theta_max 0.973
_diffrn_measurement_method '\w scans'
_diffrn_radiation_monochromator graphite
_diffrn_radiation_source 'fine-focus sealed tube'
_diffrn_radiation_type MoK\a
_diffrn_radiation_wavelength 0.71073
_diffrn_reflns_av_R_equivalents 0.0331
_diffrn_reflns_av_sigmaI/netI 0.0430
_diffrn_reflns_limit_h_max 11
_diffrn_reflns_limit_h_min -11
_diffrn_reflns_limit_k_max 12
_diffrn_reflns_limit_k_min -10
_diffrn_reflns_limit_l_max 12
_diffrn_reflns_limit_l_min -12
_diffrn_reflns_number 6962
_diffrn_reflns_theta_full 27.88
_diffrn_reflns_theta_max 27.88
_diffrn_reflns_theta_min 2.57
_diffrn_standards_decay_% 0
_exptl_absorpt_coefficient_mu 3.623
_exptl_absorpt_correction_T_max 1
_exptl_absorpt_correction_T_min 0.461776
_exptl_absorpt_correction_type empirical
_exptl_crystal_colour black
_exptl_crystal_density_diffrn 2.728
_exptl_crystal_density_meas ?
_exptl_crystal_density_method .
_exptl_crystal_description wedge
_exptl_crystal_F_000 488
_exptl_crystal_size_max 0.1
_exptl_crystal_size_mid 0.1
_exptl_crystal_size_min 0.05
_refine_diff_density_max 1.050
_refine_diff_density_min -1.372
_refine_diff_density_rms 0.256
_refine_ls_extinction_method none
_refine_ls_goodness_of_fit_ref 1.127
_refine_ls_hydrogen_treatment mixed
_refine_ls_matrix_type full
_refine_ls_number_parameters 121
_refine_ls_number_reflns 2882
_refine_ls_number_restraints 0
_refine_ls_restrained_S_all 1.127
_refine_ls_R_factor_all 0.0553
_refine_ls_R_factor_gt 0.0401
_refine_ls_shift/su_max 0.001
_refine_ls_shift/su_mean 0.000
_refine_ls_structure_factor_coef Fsqd
_refine_ls_weighting_details 'calc w=1/[\s^2^(Fo^2^)+(0.0586P)^2^+0.0000P] where P=(Fo^2^+2Fc^2^)/3'
_refine_ls_weighting_scheme calc
_refine_ls_wR_factor_gt 0.1023
_refine_ls_wR_factor_ref 0.1092
_reflns_number_gt 2349
_reflns_number_total 2882
_reflns_threshold_expression >2sigma(I)
_cod_data_source_file b202246j.txt
_cod_data_source_block final_3
_cod_depositor_comments
;
The following automatic conversions were performed:
'_symmetry_cell_setting' value 'Triclinic' changed to 'triclinic'
according to '/home/saulius/struct/CIF-dictionaries/cif_core.dic'
dictionary named 'cif_core.dic' version 2.4.1 from 2010-06-29.

Automatic conversion script
Id: cif_fix_enum 1527 2010-12-29 10:47:43Z saulius 
;
_cod_original_sg_symbol_H-M P-1
_cod_database_code 2000014

loop_
_symmetry_equiv_pos_as_xyz
'x, y, z'
'-x, -y, -z'

loop_
_atom_site_label
_atom_site_type_symbol
_atom_site_fract_x
_atom_site_fract_y
_atom_site_fract_z
_atom_site_U_iso_or_equiv
_atom_site_adp_type
_atom_site_occupancy
_atom_site_symmetry_multiplicity
_atom_site_calc_flag
_atom_site_refinement_flags
_atom_site_disorder_assembly
_atom_site_disorder_group
Mo1 Mo 0.44204(6) 0.63172(6) 0.41187(6) 0.01048(14) Uani 1 1 d . . .
Mo2 Mo 0.69786(5) 0.55082(6) 0.46539(6) 0.01049(14) Uani 1 1 d . . .
Mo3 Mo 0.38476(6) 0.28777(6) 0.27617(6) 0.01054(14) Uani 1 1 d . . .
S4 S 0.52446(18) 0.4738(2) 0.18378(19) 0.0167(3) Uani 1 1 d . . .
S5 S 0.62932(17) 0.22537(19) 0.34162(19) 0.0152(3) Uani 1 1 d . . .
S6 S 0.15447(17) 0.37724(19) 0.24544(18) 0.0144(3) Uani 1 1 d . . .
S7 S 0.26593(17) 0.13390(19) 0.40437(19) 0.0154(3) Uani 1 1 d . . .
N8 N 0.3853(6) 0.7912(7) 0.2966(7) 0.0206(12) Uani 1 1 d . . .
H8A H 0.351(2) 0.849(3) 0.348(3) 0.025 Uiso 1 1 calc R . .
H8B H 0.466(5) 0.853(4) 0.3088(10) 0.025 Uiso 1 1 calc R . .
C9 C 0.2679(8) 0.6884(10) 0.1129(8) 0.0292(16) Uani 1 1 d . . .
H9A H 0.2554 0.7740 0.0820 0.044 Uiso 1 1 calc R . .
H9B H 0.1576 0.6079 0.0938 0.044 Uiso 1 1 calc R . .
H9C H 0.3128 0.6150 0.0410 0.044 Uiso 1 1 calc R . .
N10 N 0.9332(6) 0.6069(7) 0.4109(7) 0.0205(12) Uani 1 1 d . . .
H10A H 1.018(4) 0.652(2) 0.503(5) 0.025 Uiso 1 1 calc R . .
H10B H 0.9248(7) 0.505(5) 0.336(4) 0.025 Uiso 1 1 calc R . .
C11 C 0.9688(8) 0.7282(9) 0.3498(9) 0.0278(15) Uani 1 1 d . . .
H11A H 1.0721 0.7403 0.3317 0.042 Uiso 1 1 calc R . .
H11B H 0.9838 0.8486 0.4363 0.042 Uiso 1 1 calc R . .
H11C H 0.8742 0.6767 0.2408 0.042 Uiso 1 1 calc R . .
N12 N 0.2443(6) 0.0377(7) -0.0035(6) 0.0213(12) Uani 1 1 d . . .
H12A H 0.302(4) -0.003(3) -0.0240(14) 0.026 Uiso 1 1 calc R . .
H12B H 0.172(4) -0.031(4) -0.0085(7) 0.026 Uiso 1 1 calc R . .
C13 C 0.1780(8) 0.0684(9) -0.1378(8) 0.0279(15) Uani 1 1 d . . .
H13A H 0.1210 -0.0475 -0.2510 0.042 Uiso 1 1 calc R . .
H13B H 0.2714 0.1553 -0.1364 0.042 Uiso 1 1 calc R . .
H13C H 0.0975 0.1178 -0.1157 0.042 Uiso 1 1 calc R . .

loop_
_atom_site_aniso_label
_atom_site_aniso_U_11
_atom_site_aniso_U_22
_atom_site_aniso_U_33
_atom_site_aniso_U_23
_atom_site_aniso_U_13
_atom_site_aniso_U_12
Mo1 0.0111(2) 0.0107(2) 0.0132(3) 0.0079(2) 0.00683(19) 0.00567(18)
Mo2 0.0103(2) 0.0107(2) 0.0135(3) 0.0074(2) 0.00743(19) 0.00525(18)
Mo3 0.0108(2) 0.0100(2) 0.0112(3) 0.0055(2) 0.00575(18) 0.00467(18)
S4 0.0209(7) 0.0218(7) 0.0143(7) 0.0123(6) 0.0120(6) 0.0100(6)
S5 0.0155(7) 0.0136(7) 0.0179(8) 0.0074(6) 0.0095(6) 0.0087(5)
S6 0.0110(6) 0.0165(7) 0.0155(7) 0.0088(6) 0.0041(5) 0.0073(5)
S7 0.0137(7) 0.0101(6) 0.0207(8) 0.0085(6) 0.0078(6) 0.0027(5)
N8 0.027(3) 0.021(3) 0.026(3) 0.018(2) 0.012(2) 0.015(2)
C9 0.033(4) 0.039(4) 0.024(4) 0.021(3) 0.011(3) 0.021(3)
N10 0.021(3) 0.021(3) 0.025(3) 0.014(2) 0.016(2) 0.009(2)
C11 0.032(4) 0.028(4) 0.037(4) 0.024(3) 0.024(3) 0.012(3)
N12 0.024(3) 0.017(2) 0.018(3) 0.008(2) 0.008(2) 0.009(2)
C13 0.033(4) 0.027(3) 0.020(4) 0.011(3) 0.005(3) 0.017(3)

loop_
_atom_type_symbol
_atom_type_description
_atom_type_scat_dispersion_real
_atom_type_scat_dispersion_imag
_atom_type_scat_source
C C 0.0033 0.0016 'International Tables Vol C Tables 4.2.6.8 and 6.1.1.4'
H H 0.0000 0.0000 'International Tables Vol C Tables 4.2.6.8 and 6.1.1.4'
N N 0.0061 0.0033 'International Tables Vol C Tables 4.2.6.8 and 6.1.1.4'
S S 0.1246 0.1234 'International Tables Vol C Tables 4.2.6.8 and 6.1.1.4'
Mo Mo -1.6832 0.6857 'International Tables Vol C Tables 4.2.6.8 and 6.1.1.4'

loop_
_geom_angle_atom_site_label_1
_geom_angle_atom_site_label_2
_geom_angle_atom_site_label_3
_geom_angle
_geom_angle_site_symmetry_1
_geom_angle_site_symmetry_3
_geom_angle_publ_flag
N8 Mo1 S4 89.74(14) . . ?
N8 Mo1 S7 91.49(13) . 2_666 ?
S4 Mo1 S7 90.20(5) . 2_666 ?
N8 Mo1 S6 95.51(13) . . ?
S4 Mo1 S6 90.65(5) . . ?
S7 Mo1 S6 172.95(5) 2_666 . ?
N8 Mo1 S5 96.84(14) . 2_666 ?
S4 Mo1 S5 173.36(5) . 2_666 ?
S7 Mo1 S5 88.75(5) 2_666 2_666 ?
S6 Mo1 S5 89.60(5) . 2_666 ?
N8 Mo1 Mo3 133.54(13) . . ?
S4 Mo1 Mo3 57.32(4) . . ?
S7 Mo1 Mo3 117.64(4) 2_666 . ?
S6 Mo1 Mo3 57.44(4) . . ?
S5 Mo1 Mo3 117.68(4) 2_666 . ?
N8 Mo1 Mo2 130.99(13) . . ?
S4 Mo1 Mo2 57.04(4) . . ?
S7 Mo1 Mo2 57.65(4) 2_666 . ?
S6 Mo1 Mo2 117.43(4) . . ?
S5 Mo1 Mo2 117.19(4) 2_666 . ?
Mo3 Mo1 Mo2 60.052(18) . . ?
N8 Mo1 Mo2 139.09(13) . 2_666 ?
S4 Mo1 Mo2 117.41(4) . 2_666 ?
S7 Mo1 Mo2 116.60(4) 2_666 2_666 ?
S6 Mo1 Mo2 57.01(4) . 2_666 ?
S5 Mo1 Mo2 57.57(4) 2_666 2_666 ?
Mo3 Mo1 Mo2 60.147(19) . 2_666 ?
Mo2 Mo1 Mo2 89.89(2) . 2_666 ?
N8 Mo1 Mo3 136.24(13) . 2_666 ?
S4 Mo1 Mo3 117.03(4) . 2_666 ?
S7 Mo1 Mo3 57.02(4) 2_666 2_666 ?
S6 Mo1 Mo3 116.58(4) . 2_666 ?
S5 Mo1 Mo3 57.18(4) 2_666 2_666 ?
Mo3 Mo1 Mo3 89.96(2) . 2_666 ?
Mo2 Mo1 Mo3 60.027(18) . 2_666 ?
Mo2 Mo1 Mo3 59.600(18) 2_666 2_666 ?
N10 Mo2 S4 90.79(14) . . ?
N10 Mo2 S6 95.26(14) . 2_666 ?
S4 Mo2 S6 173.95(5) . 2_666 ?
N10 Mo2 S7 94.48(14) . 2_666 ?
S4 Mo2 S7 89.90(5) . 2_666 ?
S6 Mo2 S7 89.46(5) 2_666 2_666 ?
N10 Mo2 S5 92.75(13) . . ?
S4 Mo2 S5 90.02(5) . . ?
S6 Mo2 S5 89.86(5) 2_666 . ?
S7 Mo2 S5 172.77(5) 2_666 . ?
N10 Mo2 Mo1 133.57(14) . . ?
S4 Mo2 Mo1 57.18(4) . . ?
S6 Mo2 Mo1 117.75(4) 2_666 . ?
S7 Mo2 Mo1 57.05(3) 2_666 . ?
S5 Mo2 Mo1 117.26(4) . . ?
N10 Mo2 Mo3 132.76(13) . . ?
S4 Mo2 Mo3 57.31(4) . . ?
S6 Mo2 Mo3 117.89(4) 2_666 . ?
S7 Mo2 Mo3 116.90(4) 2_666 . ?
S5 Mo2 Mo3 57.39(4) . . ?
Mo1 Mo2 Mo3 59.911(19) . . ?
N10 Mo2 Mo3 137.16(13) . 2_666 ?
S4 Mo2 Mo3 117.49(4) . 2_666 ?
S6 Mo2 Mo3 57.42(4) 2_666 2_666 ?
S7 Mo2 Mo3 56.96(4) 2_666 2_666 ?
S5 Mo2 Mo3 116.97(4) . 2_666 ?
Mo1 Mo2 Mo3 60.353(18) . 2_666 ?
Mo3 Mo2 Mo3 90.06(2) . 2_666 ?
N10 Mo2 Mo1 136.25(14) . 2_666 ?
S4 Mo2 Mo1 117.59(4) . 2_666 ?
S6 Mo2 Mo1 57.60(4) 2_666 2_666 ?
S7 Mo2 Mo1 116.53(4) 2_666 2_666 ?
S5 Mo2 Mo1 57.39(4) . 2_666 ?
Mo1 Mo2 Mo1 90.11(2) . 2_666 ?
Mo3 Mo2 Mo1 60.316(19) . 2_666 ?
Mo3 Mo2 Mo1 59.615(19) 2_666 2_666 ?
N12 Mo3 S4 90.69(14) . . ?
N12 Mo3 S7 96.22(14) . . ?
S4 Mo3 S7 173.07(5) . . ?
N12 Mo3 S6 91.85(14) . . ?
S4 Mo3 S6 90.73(5) . . ?
S7 Mo3 S6 89.60(5) . . ?
N12 Mo3 S5 94.51(14) . . ?
S4 Mo3 S5 90.08(5) . . ?
S7 Mo3 S5 88.84(5) . . ?
S6 Mo3 S5 173.58(5) . . ?
N12 Mo3 Mo1 131.80(14) . . ?
S4 Mo3 Mo1 57.13(4) . . ?
S7 Mo3 Mo1 117.67(4) . . ?
S6 Mo3 Mo1 57.75(3) . . ?
S5 Mo3 Mo1 117.81(4) . . ?
N12 Mo3 Mo2 133.91(13) . . ?
S4 Mo3 Mo2 56.97(4) . . ?
S7 Mo3 Mo2 116.99(4) . . ?
S6 Mo3 Mo2 117.71(4) . . ?
S5 Mo3 Mo2 57.82(4) . . ?
Mo1 Mo3 Mo2 60.037(18) . . ?
N12 Mo3 Mo2 136.01(13) . 2_666 ?
S4 Mo3 Mo2 117.30(4) . 2_666 ?
S7 Mo3 Mo2 57.47(4) . 2_666 ?
S6 Mo3 Mo2 57.13(4) . 2_666 ?
S5 Mo3 Mo2 117.03(4) . 2_666 ?
Mo1 Mo3 Mo2 60.237(17) . 2_666 ?
Mo2 Mo3 Mo2 89.94(2) . 2_666 ?
N12 Mo3 Mo1 138.14(14) . 2_666 ?
S4 Mo3 Mo1 117.01(4) . 2_666 ?
S7 Mo3 Mo1 56.93(4) . 2_666 ?
S6 Mo3 Mo1 116.73(4) . 2_666 ?
S5 Mo3 Mo1 57.42(4) . 2_666 ?
Mo1 Mo3 Mo1 90.04(2) . 2_666 ?
Mo2 Mo3 Mo1 60.081(18) . 2_666 ?
Mo2 Mo3 Mo1 59.621(19) 2_666 2_666 ?
Mo2 S4 Mo1 65.78(4) . . ?
Mo2 S4 Mo3 65.71(4) . . ?
Mo1 S4 Mo3 65.55(4) . . ?
Mo3 S5 Mo1 65.39(4) . 2_666 ?
Mo3 S5 Mo2 64.79(4) . . ?
Mo1 S5 Mo2 65.04(4) 2_666 . ?
Mo2 S6 Mo3 65.45(4) 2_666 . ?
Mo2 S6 Mo1 65.39(4) 2_666 . ?
Mo3 S6 Mo1 64.81(4) . . ?
Mo1 S7 Mo3 66.06(4) 2_666 . ?
Mo1 S7 Mo2 65.30(4) 2_666 2_666 ?
Mo3 S7 Mo2 65.57(4) . 2_666 ?
C9 N8 Mo1 118.6(4) . . ?
C11 N10 Mo2 117.9(4) . . ?
C13 N12 Mo3 116.9(4) . . ?

loop_
_geom_bond_atom_site_label_1
_geom_bond_atom_site_label_2
_geom_bond_distance
_geom_bond_site_symmetry_2
_geom_bond_publ_flag
Mo1 N8 2.289(5) . ?
Mo1 S4 2.4369(15) . ?
Mo1 S7 2.4426(14) 2_666 ?
Mo1 S6 2.4683(14) . ?
Mo1 S5 2.4693(15) 2_666 ?
Mo1 Mo3 2.6412(7) . ?
Mo1 Mo2 2.6445(7) . ?
Mo1 Mo2 2.6578(7) 2_666 ?
Mo1 Mo3 2.6642(7) 2_666 ?
Mo2 N10 2.293(5) . ?
Mo2 S4 2.4329(16) . ?
Mo2 S6 2.4521(15) 2_666 ?
Mo2 S7 2.4590(15) 2_666 ?
Mo2 S5 2.4743(15) . ?
Mo2 Mo3 2.6449(7) . ?
Mo2 Mo3 2.6555(7) 2_666 ?
Mo2 Mo1 2.6578(7) 2_666 ?
Mo3 N12 2.295(5) . ?
Mo3 S4 2.4422(15) . ?
Mo3 S7 2.4450(15) . ?
Mo3 S6 2.4600(14) . ?
Mo3 S5 2.4627(15) . ?
Mo3 Mo2 2.6554(7) 2_666 ?
Mo3 Mo1 2.6641(7) 2_666 ?
S5 Mo1 2.4692(15) 2_666 ?
S6 Mo2 2.4521(15) 2_666 ?
S7 Mo1 2.4426(14) 2_666 ?
S7 Mo2 2.4591(15) 2_666 ?
N8 C9 1.477(8) . ?
N10 C11 1.468(8) . ?
N12 C13 1.468(8) . ?
